data_7716580
loop_
_publ_author_name
'Trapali, Adelais'
'Muppal, Mukil'
'Pandey, Satakshi'
'Boillot, Marie-Laure'
'Repain, Vincent'
'Dappe, Yannick J.'
'Dayen, Jean-Fran&#xe7;ois'
'Rivi&#xe8;re, Eric'
'Guillot, R&#xe9;gis'
'Arrio, Marie-Anne'
'Otero, Edwige'
'Bellec, Amandine'
'Mallah, Talal'

_publ_section_title
;
 Investigation of the spin crossover behaviour of a sublimable Fe(II)-qsal
 complex: from the bulk to a submonolayer on graphene/SiO<sub>2</sub>.
;
_journal_issue 30
_journal_name_full 'Dalton transactions (Cambridge, England : 2003)'
_journal_page_first 12519
_journal_page_last 12526
_journal_paper_doi 10.1039/d4dt01417k
_journal_volume 53
_journal_year 2024
_chemical_formula_moiety 'C40 H40 Fe N6 O2, C O'
_chemical_formula_sum 'C41 H40 Fe N6 O3'
_chemical_formula_weight 720.64
_space_group_crystal_system monoclinic
_space_group_IT_number 14
_space_group_name_Hall '-P 2yn'
_space_group_name_H-M_alt 'P 1 21/n 1'
_atom_sites_solution_hydrogens geom
_atom_sites_solution_primary difmap
_audit_creation_method SHELXL-2019/3
_audit_update_record
;
2024-04-24 deposited with the CCDC.	2024-07-02 downloaded from the CCDC.
;
_cell_angle_alpha 90
_cell_angle_beta 96.376(7)
_cell_angle_gamma 90
_cell_formula_units_Z 4
_cell_length_a 11.513(3)
_cell_length_b 13.193(3)
_cell_length_c 23.640(6)
_cell_measurement_reflns_used 2117
_cell_measurement_temperature 200(1)
_cell_measurement_theta_max 15.06
_cell_measurement_theta_min 2.32
_cell_volume 3568.5(15)
_computing_cell_refinement 'Bruker SAINT'
_computing_data_collection 'Bruker APEX4'
_computing_data_reduction 'Bruker SAINT'
_computing_structure_refinement 'SHELXL-2019/2 (Sheldrick, 2019)'
_computing_structure_solution 'SHELXS-97 (Sheldrick 2008)'
_diffrn_ambient_temperature 200(1)
_diffrn_measured_fraction_theta_full 0.996
_diffrn_measured_fraction_theta_max 0.996
_diffrn_measurement_device_type 'Bruker VENTURE PHOTON III c7'
_diffrn_measurement_method '\f and \w scans'
_diffrn_radiation_type MoK\a
_diffrn_radiation_wavelength 0.71073
_diffrn_reflns_av_R_equivalents 0.2802
_diffrn_reflns_av_unetI/netI 0.1354
_diffrn_reflns_Laue_measured_fraction_full 0.996
_diffrn_reflns_Laue_measured_fraction_max 0.996
_diffrn_reflns_limit_h_max 12
_diffrn_reflns_limit_h_min -12
_diffrn_reflns_limit_k_max 14
_diffrn_reflns_limit_k_min -14
_diffrn_reflns_limit_l_max 26
_diffrn_reflns_limit_l_min -26
_diffrn_reflns_number 85416
_diffrn_reflns_point_group_measured_fraction_full 0.996
_diffrn_reflns_point_group_measured_fraction_max 0.996
_diffrn_reflns_theta_full 23.341
_diffrn_reflns_theta_max 23.341
_diffrn_reflns_theta_min 2.065
_exptl_absorpt_coefficient_mu 0.471
_exptl_absorpt_correction_T_max 0.9449
_exptl_absorpt_correction_T_min 0.8872
_exptl_absorpt_correction_type multi-scan
_exptl_absorpt_process_details 'Bruker APEX4'
_exptl_crystal_colour black
_exptl_crystal_density_diffrn 1.341
_exptl_crystal_description plate
_exptl_crystal_F_000 1512
_exptl_crystal_size_max 0.070
_exptl_crystal_size_mid 0.030
_exptl_crystal_size_min 0.010
_refine_diff_density_max 0.609
_refine_diff_density_min -0.398
_refine_diff_density_rms 0.075
_refine_ls_extinction_method none
_refine_ls_goodness_of_fit_ref 1.016
_refine_ls_hydrogen_treatment constr
_refine_ls_matrix_type full
_refine_ls_number_parameters 464
_refine_ls_number_reflns 5158
_refine_ls_number_restraints 2
_refine_ls_restrained_S_all 1.018
_refine_ls_R_factor_all 0.2062
_refine_ls_R_factor_gt 0.0929
_refine_ls_shift/su_max 2.197
_refine_ls_shift/su_mean 0.048
_refine_ls_structure_factor_coef Fsqd
_refine_ls_weighting_details 'w=1/[\s^2^(Fo^2^)+(0.1113P)^2^+7.1334P] where P=(Fo^2^+2Fc^2^)/3'
_refine_ls_weighting_scheme calc
_refine_ls_wR_factor_gt 0.2115
_refine_ls_wR_factor_ref 0.2680
_reflns_Friedel_coverage 0.000
_reflns_number_gt 2351
_reflns_number_total 5158
_reflns_threshold_expression 'I > 2\s(I)'
_cod_data_source_file d4dt01417k2.cif
_cod_data_source_block Fe_qsal-Et2_2_T200K
_cod_depositor_comments 'Adding full bibliography for 7716579--7716580.cif.'
_cod_original_cell_volume 3568.4(15)
_cod_original_sg_symbol_H-M 'P 21/n'
_cod_database_code 7716580
_shelx_space_group_comment
;
The symmetry employed for this shelxl refinement is uniquely defined
by the following loop, which should always be used as a source of
symmetry information in preference to the above space-group names.
They are only intended as comments.
;
_shelx_estimated_absorpt_t_min 0.968
_shelx_estimated_absorpt_t_max 0.995

loop_
_space_group_symop_operation_xyz
'x, y, z'
'-x+1/2, y+1/2, -z+1/2'
'-x, -y, -z'
'x-1/2, -y-1/2, z-1/2'

loop_
_atom_site_label
_atom_site_type_symbol
_atom_site_fract_x
_atom_site_fract_y
_atom_site_fract_z
_atom_site_U_iso_or_equiv
_atom_site_adp_type
_atom_site_occupancy
_atom_site_site_symmetry_order
_atom_site_calc_flag
_atom_site_refinement_flags_posn
_atom_site_refinement_flags_adp
_atom_site_refinement_flags_occupancy
_atom_site_disorder_assembly
_atom_site_disorder_group
C1 C 0.9094(7) 0.4981(7) 0.7651(4) 0.060(2) Uani 1 1 d . . . . .
C2 C 0.9574(9) 0.4636(8) 0.8177(5) 0.079(3) Uani 1 1 d . . . . .
H2 H 0.966053 0.392686 0.823925 0.094 Uiso 1 1 calc R U . . .
C3 C 0.9939(9) 0.5311(10) 0.8622(5) 0.089(3) Uani 1 1 d . . . . .
H3 H 1.026689 0.505417 0.897988 0.107 Uiso 1 1 calc R U . . .
C4 C 0.9825(9) 0.6330(9) 0.8542(5) 0.084(3) Uani 1 1 d . . . . .
H4 H 1.009398 0.678054 0.884237 0.100 Uiso 1 1 calc R U . . .
C5 C 0.9323(8) 0.6713(8) 0.8032(5) 0.068(3) Uani 1 1 d . . . . .
C6 C 0.9166(9) 0.7766(8) 0.7924(5) 0.076(3) Uani 1 1 d . . . . .
H6 H 0.941859 0.824974 0.820882 0.092 Uiso 1 1 calc R U . . .
C7 C 0.8654(9) 0.8069(8) 0.7414(6) 0.080(3) Uani 1 1 d . . . . .
H7 H 0.855428 0.877205 0.733769 0.095 Uiso 1 1 calc R U . . .
C8 C 0.8273(8) 0.7374(8) 0.6999(5) 0.078(3) Uani 1 1 d . . . . .
H8 H 0.788887 0.761088 0.664773 0.094 Uiso 1 1 calc R U . . .
C9 C 0.8932(8) 0.6040(8) 0.7582(5) 0.064(3) Uani 1 1 d . . . . .
C10 C 0.8890(7) 0.3418(8) 0.7187(4) 0.066(3) Uani 1 1 d . . . . .
H10 H 0.928292 0.316254 0.753250 0.080 Uiso 1 1 calc R U . . .
C11 C 0.8556(7) 0.2703(6) 0.6755(4) 0.057(2) Uani 1 1 d . . . . .
C12 C 0.7934(7) 0.2897(7) 0.6222(4) 0.055(2) Uani 1 1 d . . . . .
C13 C 0.7630(7) 0.2099(7) 0.5845(4) 0.059(2) Uani 1 1 d . . . . .
H13 H 0.724014 0.224955 0.547876 0.071 Uiso 1 1 calc R U . . .
C14 C 0.7881(8) 0.1084(7) 0.5988(4) 0.063(2) Uani 1 1 d . . . . .
C15 C 0.8483(9) 0.0874(7) 0.6538(5) 0.075(3) Uani 1 1 d . . . . .
H15 H 0.866619 0.019754 0.665368 0.090 Uiso 1 1 calc R U . . .
C16 C 0.8788(8) 0.1670(8) 0.6893(4) 0.077(3) Uani 1 1 d . . . . .
H16 H 0.918400 0.152266 0.725768 0.093 Uiso 1 1 calc R U . . .
C17 C 0.7904(9) -0.0741(7) 0.5787(5) 0.087(3) Uani 1 1 d . . . . .
H17A H 0.740717 -0.121769 0.554416 0.105 Uiso 1 1 calc R U . . .
H17B H 0.775569 -0.086076 0.618618 0.105 Uiso 1 1 calc R U . . .
C18 C 0.9172(10) -0.0980(8) 0.5732(5) 0.100(4) Uani 1 1 d . . . . .
H18A H 0.967207 -0.046917 0.593799 0.150 Uiso 1 1 calc R U . . .
H18B H 0.930060 -0.097487 0.532942 0.150 Uiso 1 1 calc R U . . .
H18C H 0.936381 -0.165136 0.589392 0.150 Uiso 1 1 calc R U . . .
C19 C 0.6946(10) 0.0442(7) 0.5070(5) 0.084(3) Uani 1 1 d . . . . .
H19A H 0.639545 0.101721 0.507943 0.101 Uiso 1 1 calc R U . . .
H19B H 0.648151 -0.017235 0.495997 0.101 Uiso 1 1 calc R U . . .
C20 C 0.7752(11) 0.0647(9) 0.4633(5) 0.115(4) Uani 1 1 d . . . . .
H20A H 0.819894 0.126568 0.473370 0.173 Uiso 1 1 calc R U . . .
H20B H 0.729652 0.073592 0.426050 0.173 Uiso 1 1 calc R U . . .
H20C H 0.828977 0.007522 0.461625 0.173 Uiso 1 1 calc R U . . .
C21 C 0.8008(10) 0.6401(7) 0.5392(5) 0.074(3) Uani 1 1 d . . . . .
C22 C 0.7758(11) 0.6903(7) 0.4880(5) 0.093(4) Uani 1 1 d . . . . .
H22 H 0.697551 0.708864 0.475303 0.111 Uiso 1 1 calc R U . . .
C23 C 0.8651(16) 0.7138(9) 0.4548(5) 0.113(5) Uani 1 1 d . . . . .
H23 H 0.846673 0.750822 0.420508 0.136 Uiso 1 1 calc R U . . .
C24 C 0.9742(13) 0.6861(9) 0.4696(7) 0.100(4) Uani 1 1 d . . . . .
H24 H 1.032230 0.703749 0.445784 0.120 Uiso 1 1 calc R U . . .
C25 C 1.0068(13) 0.6314(9) 0.5196(6) 0.092(4) Uani 1 1 d . . . . .
C26 C 1.1165(13) 0.5933(11) 0.5366(8) 0.119(6) Uani 1 1 d . . . . .
H26 H 1.177179 0.608474 0.513791 0.143 Uiso 1 1 calc R U . . .
C27 C 1.1441(13) 0.5347(11) 0.5842(7) 0.110(5) Uani 1 1 d . . . . .
H27 H 1.220666 0.509362 0.594643 0.132 Uiso 1 1 calc R U . . .
C28 C 1.0453(10) 0.5138(9) 0.6183(5) 0.100(4) Uani 1 1 d . . . . .
H28 H 1.058962 0.473108 0.651540 0.120 Uiso 1 1 calc R U . . .
C29 C 0.9165(11) 0.6065(8) 0.5551(5) 0.076(3) Uani 1 1 d . . . . .
C30 C 0.6185(9) 0.6662(8) 0.5736(4) 0.081(3) Uani 1 1 d . . . . .
H30 H 0.602308 0.710303 0.541936 0.097 Uiso 1 1 calc R U . . .
C31 C 0.5332(8) 0.6578(7) 0.6099(4) 0.064(2) Uani 1 1 d . . . . .
C32 C 0.4382(10) 0.7239(7) 0.6013(4) 0.079(3) Uani 1 1 d . . . . .
H32 H 0.436316 0.771670 0.571139 0.095 Uiso 1 1 calc R U . . .
C33 C 0.3502(9) 0.7233(8) 0.6332(5) 0.088(3) Uani 1 1 d . . . . .
H33 H 0.289089 0.771547 0.625833 0.106 Uiso 1 1 calc R U . . .
C34 C 0.3455(9) 0.6546(8) 0.6766(4) 0.072(3) Uani 1 1 d . . . . .
C35 C 0.4371(8) 0.5869(7) 0.6863(4) 0.064(2) Uani 1 1 d . . . . .
H35 H 0.434117 0.538136 0.715606 0.077 Uiso 1 1 calc R U . . .
C36 C 0.5337(8) 0.5859(7) 0.6554(4) 0.058(2) Uani 1 1 d . . . . .
C37 C 0.1498(10) 0.7274(9) 0.6944(6) 0.118(4) Uani 1 1 d . . . . .
H37A H 0.131242 0.735068 0.652673 0.142 Uiso 1 1 calc R U . . .
H37B H 0.079320 0.701407 0.710041 0.142 Uiso 1 1 calc R U . . .
C38 C 0.1820(13) 0.8228(11) 0.7192(7) 0.158(6) Uani 1 1 d . . . . .
H01L H 0.257874 0.843488 0.707915 0.237 Uiso 1 1 calc R U . . .
H38A H 0.187630 0.817211 0.760789 0.237 Uiso 1 1 calc R U . . .
H38C H 0.122835 0.873477 0.706164 0.237 Uiso 1 1 calc R U . . .
C39 C 0.2412(10) 0.5825(10) 0.7524(6) 0.106(4) Uani 1 1 d . . . . .
H39A H 0.276064 0.517293 0.742247 0.128 Uiso 1 1 calc R U . . .
H39B H 0.156955 0.570188 0.754479 0.128 Uiso 1 1 calc R U . . .
C40 C 0.2950(11) 0.6112(13) 0.8103(5) 0.155(6) Uani 1 1 d . . . . .
H40A H 0.378258 0.625365 0.809195 0.232 Uiso 1 1 calc R U . . .
H40B H 0.285900 0.555424 0.836773 0.232 Uiso 1 1 calc R U . . .
H40C H 0.256169 0.671928 0.822982 0.232 Uiso 1 1 calc R U . . .
Fe Fe 0.78092(11) 0.51626(9) 0.64561(6) 0.0637(5) Uani 1 1 d . . . . .
N1 N 0.8712(6) 0.4389(6) 0.7160(3) 0.066(2) Uani 1 1 d . . . . .
N2 N 0.8426(7) 0.6375(6) 0.7076(4) 0.069(2) Uani 1 1 d . . . . .
N3 N 0.7224(7) 0.6183(5) 0.5785(3) 0.066(2) Uani 1 1 d . . . . .
N4 N 0.9412(8) 0.5496(6) 0.6039(4) 0.074(2) Uani 1 1 d . . . . .
N5 N 0.7545(7) 0.0298(5) 0.5629(4) 0.069(2) Uani 1 1 d . . . . .
N6 N 0.2516(8) 0.6519(6) 0.7073(4) 0.093(3) Uani 1 1 d . . . . .
O1 O 0.7620(5) 0.3807(4) 0.6056(2) 0.0658(17) Uani 1 1 d . . . . .
O2 O 0.6175(5) 0.5215(5) 0.6682(2) 0.0700(17) Uani 1 1 d . . . . .
O3A O 0.538(5) 0.397(7) 0.5366(19) 0.238(9) Uani 0.5 1 d D . P A 1
C41A C 0.438(4) 0.430(3) 0.4943(19) 0.238(9) Uani 0.5 1 d D . P A 1
O3B O 0.533(5) 0.366(7) 0.5523(19) 0.238(9) Uani 0.5 1 d D . P B 2
C41B C 0.440(4) 0.420(4) 0.5755(19) 0.238(9) Uani 0.5 1 d D . P B 2

loop_
_atom_site_aniso_label
_atom_site_aniso_U_11
_atom_site_aniso_U_22
_atom_site_aniso_U_33
_atom_site_aniso_U_23
_atom_site_aniso_U_13
_atom_site_aniso_U_12
C1 0.049(6) 0.059(7) 0.077(7) 0.004(6) 0.028(5) 0.006(5)
C2 0.088(8) 0.065(7) 0.082(8) -0.005(7) 0.005(6) 0.017(6)
C3 0.080(8) 0.112(10) 0.075(8) -0.011(8) 0.004(6) 0.020(7)
C4 0.079(8) 0.083(9) 0.091(9) -0.013(7) 0.023(7) 0.007(6)
C5 0.062(7) 0.066(7) 0.080(8) -0.018(7) 0.025(6) -0.009(5)
C6 0.066(7) 0.072(8) 0.098(9) -0.020(7) 0.039(7) -0.009(6)
C7 0.077(8) 0.069(7) 0.099(9) -0.010(8) 0.039(7) 0.001(6)
C8 0.076(7) 0.069(7) 0.097(8) -0.007(7) 0.042(6) 0.009(6)
C9 0.054(6) 0.063(7) 0.079(8) 0.007(7) 0.025(6) 0.005(5)
C10 0.055(6) 0.072(7) 0.075(7) -0.007(6) 0.018(5) 0.008(5)
C11 0.050(6) 0.045(6) 0.077(7) 0.009(5) 0.013(5) 0.016(4)
C12 0.047(6) 0.053(7) 0.069(7) 0.008(6) 0.025(5) -0.003(5)
C13 0.060(6) 0.052(6) 0.067(6) 0.007(5) 0.014(5) -0.005(5)
C14 0.067(6) 0.054(7) 0.071(7) 0.003(6) 0.021(6) -0.003(5)
C15 0.098(8) 0.047(6) 0.083(8) 0.004(6) 0.026(7) 0.018(5)
C16 0.086(8) 0.085(8) 0.063(7) -0.001(6) 0.015(6) 0.022(6)
C17 0.088(8) 0.054(7) 0.118(9) -0.003(6) 0.005(7) 0.003(6)
C18 0.107(10) 0.075(7) 0.118(9) -0.012(7) 0.016(7) 0.015(7)
C19 0.114(9) 0.060(7) 0.083(8) -0.005(6) 0.027(8) -0.009(6)
C20 0.158(12) 0.088(8) 0.101(9) 0.002(7) 0.017(9) -0.005(8)
C21 0.088(9) 0.055(6) 0.087(8) -0.018(6) 0.045(7) -0.011(6)
C22 0.135(10) 0.076(7) 0.076(7) 0.009(6) 0.055(8) -0.008(7)
C23 0.172(14) 0.076(8) 0.105(10) 0.012(7) 0.079(11) 0.000(9)
C24 0.115(11) 0.069(8) 0.131(12) -0.025(9) 0.077(10) -0.023(8)
C25 0.121(12) 0.065(8) 0.099(10) -0.031(7) 0.052(10) -0.028(8)
C26 0.083(11) 0.092(10) 0.193(17) -0.094(11) 0.066(12) -0.029(9)
C27 0.095(10) 0.096(10) 0.148(12) -0.067(9) 0.050(10) -0.025(8)
C28 0.062(7) 0.099(8) 0.144(10) -0.071(8) 0.039(8) -0.020(7)
C29 0.090(9) 0.063(7) 0.083(8) -0.040(6) 0.050(7) -0.028(6)
C30 0.071(8) 0.082(7) 0.092(8) 0.020(6) 0.017(7) -0.003(6)
C31 0.064(7) 0.061(6) 0.071(6) 0.003(5) 0.024(6) -0.008(5)
C32 0.092(8) 0.045(6) 0.102(8) 0.020(6) 0.019(7) 0.004(6)
C33 0.084(8) 0.066(7) 0.121(9) 0.013(7) 0.039(7) 0.020(6)
C34 0.071(7) 0.059(6) 0.089(7) 0.000(6) 0.028(6) -0.002(6)
C35 0.069(7) 0.060(6) 0.065(6) 0.008(5) 0.018(5) -0.012(5)
C36 0.057(6) 0.051(6) 0.069(6) 0.002(5) 0.015(5) -0.004(5)
C37 0.099(9) 0.100(9) 0.169(12) -0.037(9) 0.073(9) -0.019(8)
C38 0.146(13) 0.118(12) 0.220(17) -0.044(12) 0.065(12) -0.039(10)
C39 0.076(8) 0.128(10) 0.122(10) 0.019(9) 0.044(8) 0.009(7)
C40 0.087(10) 0.28(2) 0.097(10) -0.034(12) 0.013(8) -0.008(11)
Fe 0.0596(9) 0.0546(8) 0.0820(10) 0.0034(7) 0.0303(7) 0.0004(7)
N1 0.053(5) 0.058(5) 0.091(6) -0.019(5) 0.029(4) 0.010(4)
N2 0.070(5) 0.054(5) 0.090(7) -0.007(5) 0.042(5) 0.007(4)
N3 0.076(6) 0.061(5) 0.068(5) 0.001(4) 0.038(5) -0.018(4)
N4 0.063(6) 0.071(6) 0.093(7) -0.030(5) 0.029(5) -0.013(4)
N5 0.091(6) 0.041(5) 0.076(6) -0.003(5) 0.014(5) 0.000(4)
N6 0.095(7) 0.074(6) 0.120(7) 0.006(6) 0.056(6) 0.019(5)
O1 0.075(4) 0.045(4) 0.079(4) 0.001(3) 0.017(3) -0.001(3)
O2 0.061(4) 0.073(4) 0.081(4) 0.029(4) 0.030(3) 0.001(4)
O3A 0.206(17) 0.227(15) 0.26(2) -0.05(2) -0.073(15) 0.078(12)
C41A 0.206(17) 0.227(15) 0.26(2) -0.05(2) -0.073(15) 0.078(12)
O3B 0.206(17) 0.227(15) 0.26(2) -0.05(2) -0.073(15) 0.078(12)
C41B 0.206(17) 0.227(15) 0.26(2) -0.05(2) -0.073(15) 0.078(12)

loop_
_atom_type_symbol
_atom_type_description
_atom_type_scat_dispersion_real
_atom_type_scat_dispersion_imag
_atom_type_scat_source
C C 0.0034 0.0017 'International Tables Vol C Tables 4.2.6.8 and 6.1.1.4'
H H 0.0000 0.0000 'International Tables Vol C Tables 4.2.6.8 and 6.1.1.4'
Fe Fe 0.3463 0.8444 'International Tables Vol C Tables 4.2.6.8 and 6.1.1.4'
N N 0.0066 0.0034 'International Tables Vol C Tables 4.2.6.8 and 6.1.1.4'
O O 0.0114 0.0062 'International Tables Vol C Tables 4.2.6.8 and 6.1.1.4'

loop_
_geom_angle_atom_site_label_1
_geom_angle_atom_site_label_2
_geom_angle_atom_site_label_3
_geom_angle
_geom_angle_site_symmetry_1
_geom_angle_site_symmetry_3
_geom_angle_publ_flag
C2 C1 C9 117.6(9) . . ?
C2 C1 N1 127.5(9) . . ?
C9 C1 N1 114.9(9) . . ?
C1 C2 C3 121.4(9) . . ?
C4 C3 C2 120.4(11) . . ?
C3 C4 C5 120.5(11) . . ?
C4 C5 C9 119.7(10) . . ?
C4 C5 C6 123.4(11) . . ?
C9 C5 C6 116.9(11) . . ?
C7 C6 C5 119.2(11) . . ?
C6 C7 C8 120.9(11) . . ?
N2 C8 C7 122.2(10) . . ?
N2 C9 C1 117.6(10) . . ?
N2 C9 C5 122.1(9) . . ?
C1 C9 C5 120.3(10) . . ?
N1 C10 C11 126.5(9) . . ?
C12 C11 C10 126.8(8) . . ?
C12 C11 C16 116.5(9) . . ?
C10 C11 C16 116.5(9) . . ?
O1 C12 C13 117.4(9) . . ?
O1 C12 C11 122.4(8) . . ?
C13 C12 C11 120.2(8) . . ?
C12 C13 C14 122.2(9) . . ?
N5 C14 C13 122.4(9) . . ?
N5 C14 C15 119.5(8) . . ?
C13 C14 C15 118.0(9) . . ?
C16 C15 C14 118.3(9) . . ?
C15 C16 C11 124.6(9) . . ?
N5 C17 C18 114.8(8) . . ?
N5 C19 C20 113.0(10) . . ?
C22 C21 N3 126.6(11) . . ?
C22 C21 C29 118.7(10) . . ?
N3 C21 C29 114.7(10) . . ?
C21 C22 C23 120.3(12) . . ?
C24 C23 C22 121.9(13) . . ?
C23 C24 C25 121.7(13) . . ?
C26 C25 C24 125.9(14) . . ?
C26 C25 C29 116.3(14) . . ?
C24 C25 C29 117.7(14) . . ?
C27 C26 C25 124.5(15) . . ?
C26 C27 C28 115.3(14) . . ?
N4 C28 C27 121.8(13) . . ?
N4 C29 C21 119.5(10) . . ?
N4 C29 C25 121.0(12) . . ?
C21 C29 C25 119.5(13) . . ?
N3 C30 C31 126.6(9) . . ?
C30 C31 C32 117.4(9) . . ?
C30 C31 C36 125.2(9) . . ?
C32 C31 C36 117.3(9) . . ?
C33 C32 C31 123.3(9) . . ?
C32 C33 C34 121.5(10) . . ?
N6 C34 C33 120.8(10) . . ?
N6 C34 C35 121.9(10) . . ?
C33 C34 C35 117.2(9) . . ?
C34 C35 C36 123.9(9) . . ?
O2 C36 C35 120.0(8) . . ?
O2 C36 C31 123.3(8) . . ?
C35 C36 C31 116.6(9) . . ?
C38 C37 N6 109.4(11) . . ?
N6 C39 C40 117.7(12) . . ?
O2 Fe O1 95.7(2) . . ?
O2 Fe N1 101.5(2) . . ?
O1 Fe N1 87.6(3) . . ?
O2 Fe N3 87.0(3) . . ?
O1 Fe N3 101.7(3) . . ?
N1 Fe N3 166.8(3) . . ?
O2 Fe N2 92.3(2) . . ?
O1 Fe N2 161.8(3) . . ?
N1 Fe N2 74.8(3) . . ?
N3 Fe N2 95.0(3) . . ?
O2 Fe N4 162.5(3) . . ?
O1 Fe N4 91.1(2) . . ?
N1 Fe N4 94.8(3) . . ?
N3 Fe N4 75.8(3) . . ?
N2 Fe N4 86.0(3) . . ?
C10 N1 C1 117.8(9) . . ?
C10 N1 Fe 125.1(7) . . ?
C1 N1 Fe 117.0(6) . . ?
C8 N2 C9 118.6(9) . . ?
C8 N2 Fe 126.1(8) . . ?
C9 N2 Fe 115.1(6) . . ?
C30 N3 C21 118.7(9) . . ?
C30 N3 Fe 124.4(6) . . ?
C21 N3 Fe 116.9(7) . . ?
C28 N4 C29 121.1(10) . . ?
C28 N4 Fe 126.7(9) . . ?
C29 N4 Fe 111.9(7) . . ?
C14 N5 C19 123.1(8) . . ?
C14 N5 C17 119.8(8) . . ?
C19 N5 C17 116.8(8) . . ?
C34 N6 C39 123.6(9) . . ?
C34 N6 C37 120.4(9) . . ?
C39 N6 C37 116.1(9) . . ?
C12 O1 Fe 131.6(6) . . ?
C36 O2 Fe 130.9(5) . . ?

loop_
_geom_bond_atom_site_label_1
_geom_bond_atom_site_label_2
_geom_bond_distance
_geom_bond_site_symmetry_2
_geom_bond_publ_flag
C1 C2 1.380(12) . ?
C1 C9 1.417(12) . ?
C1 N1 1.427(11) . ?
C2 C3 1.407(13) . ?
C3 C4 1.363(14) . ?
C4 C5 1.374(13) . ?
C5 C9 1.420(13) . ?
C5 C6 1.421(13) . ?
C6 C7 1.342(13) . ?
C7 C8 1.378(13) . ?
C8 N2 1.339(11) . ?
C9 N2 1.347(11) . ?
C10 N1 1.298(11) . ?
C10 C11 1.413(12) . ?
C11 C12 1.401(12) . ?
C11 C16 1.419(12) . ?
C12 O1 1.301(9) . ?
C12 C13 1.399(11) . ?
C13 C14 1.405(11) . ?
C14 N5 1.367(11) . ?
C14 C15 1.431(12) . ?
C15 C16 1.365(12) . ?
C17 N5 1.468(11) . ?
C17 C18 1.513(13) . ?
C19 N5 1.434(12) . ?
C19 C20 1.489(13) . ?
C21 C22 1.382(13) . ?
C21 N3 1.395(11) . ?
C21 C29 1.415(14) . ?
C22 C23 1.395(15) . ?
C23 C24 1.318(16) . ?
C24 C25 1.399(16) . ?
C25 C26 1.377(17) . ?
C25 C29 1.444(14) . ?
C26 C27 1.372(18) . ?
C27 C28 1.491(15) . ?
C28 N4 1.298(12) . ?
C29 N4 1.380(13) . ?
C30 N3 1.347(11) . ?
C30 C31 1.377(12) . ?
C31 C32 1.396(12) . ?
C31 C36 1.435(12) . ?
C32 C33 1.328(13) . ?
C33 C34 1.375(13) . ?
C34 N6 1.368(11) . ?
C34 C35 1.381(12) . ?
C35 C36 1.396(11) . ?
C36 O2 1.296(9) . ?
C37 C38 1.421(15) . ?
C37 N6 1.542(14) . ?
C39 N6 1.421(13) . ?
C39 C40 1.486(15) . ?
Fe O2 2.013(6) . ?
Fe O1 2.023(6) . ?
Fe N1 2.123(8) . ?
Fe N3 2.132(8) . ?
Fe N2 2.230(8) . ?
Fe N4 2.231(8) . ?
O3A C41A 1.50(2) . ?
O3B C41B 1.44(3) . ?
